data_2107032
loop_
_publ_author_name
'Laugt, M.'
'Guitel, J.C.'
'Tordjman, I.'
'Bassi, G.'

_publ_section_title
;
 La structure cristalline du tetrametaphoshate de cuivre, Cu2 P4 O12
;
_journal_name_full 'Acta Crystallographica B (24,1968-38,1982)'
_journal_page_first 201
_journal_page_last 208
_journal_volume 28
_journal_year 1972
_chemical_formula_sum 'Cu1.95 O12 P4'
_chemical_name_systematic 'Cu1.95 (P4 O12)'
_space_group_IT_number 15
_symmetry_space_group_name_Hall '-C 2yc'
_symmetry_space_group_name_H-M 'C 1 2/c 1'
_cell_angle_alpha 90
_cell_angle_beta 118.657
_cell_angle_gamma 90
_cell_formula_units_Z 4
_cell_length_a 12.552
_cell_length_b 8.083
_cell_length_c 9.573
_cell_volume 852.283
_citation_journal_id_ASTM ACBCAR
_cod_data_source_file Laugt_ACBCAR_1972_1673.cif
_cod_data_source_block Cu1.95O12P4
_cod_database_code 2107032

loop_
_symmetry_equiv_pos_as_xyz
x,y,z
-x,y,-z+1/2
-x,-y,-z
x,-y,z-1/2
x+1/2,y+1/2,z
-x+1/2,y+1/2,-z+1/2
-x+1/2,-y+1/2,-z
x+1/2,-y+1/2,z-1/2

loop_
_atom_site_label
_atom_site_type_symbol
_atom_site_fract_x
_atom_site_fract_y
_atom_site_fract_z
_atom_site_occupancy
_atom_site_U_iso_or_equiv
O2 O-2 0.3722 0.371 0.4461 1 0.0
O6 O-2 0.4588 0.113 0.5907 1 0.0
O1 O-2 0.4194 0.6269 0.3347 1 0.0
O5 O-2 0.5384 0.2324 0.4092 1 0.0
O4 O-2 0.217 0.5903 0.3284 1 0.0
P2 P+5 0.5109 0.7417 0.4765 1 0.0
Cu2 Cu+2 0 0.5541 0.25 0.987 0.0
Cu1 Cu+2 0.25 0.25 0 0.965 0.0
O3 O-2 0.2706 0.4268 0.1473 1 0.0
P1 P+5 0.3117 0.502 0.8117 1 0.0
